data_4100704
loop_
_publ_author_name
'Emmanuel Terazzi'
'Stephane Torelli'
'Jean-Pierre Rivera'
'Jean-Marc Benech'
'Gerald Bernardinelli'
'Cyril Bourgogne'
'Bertrand Donnio'
'Daniel Guillon'
'Daniel Imbert'
'Jean-Claude Bunzli'
'Andre Pinto'
'Damien Jeannerat'
'Claude Piguet'

_publ_section_title
;
Molecular Control of Macroscopic Cubic, Columnar and Lamellar
Organizations in Luminescent Lanthanide-containing Thermotropic
Liquid Crystals.
;
_journal_name_full 'Journal of the American Chemical Society'
_journal_paper_doi 10.1021/ja0446101
_journal_year 2005
_chemical_formula_sum 'C62 H88 O4 Sm2'
_chemical_formula_weight 1198.02
_space_group_IT_number 2
_symmetry_cell_setting triclinic
_symmetry_space_group_name_Hall '-P 1'
_symmetry_space_group_name_H-M 'P -1'
_cell_angle_alpha 104.5710(10)
_cell_angle_beta 99.4930(10)
_cell_angle_gamma 108.2190(10)
_cell_formula_units_Z 1
_cell_length_a 10.2195(5)
_cell_length_b 11.0809(6)
_cell_length_c 13.9199(7)
_cell_measurement_temperature 183(2)
_cell_volume 1397.33(12)
_diffrn_ambient_temperature 183(2)
_exptl_crystal_density_diffrn 1.424
_cod_depositor_comments
;
The following automatic conversions were performed:
'_symmetry_cell_setting' value 'Triclinic' changed to 'triclinic'
according to '/home/saulius/struct/CIF-dictionaries/cif_core.dic'
dictionary named 'cif_core.dic' version 2.4.1 from 2010-06-29.

Automatic conversion script
Id: cif_fix_enum 1527 2010-12-29 10:47:43Z saulius 
;
_cod_database_code 4100704

loop_
_symmetry_equiv_pos_as_xyz
'x, y, z'
'-x, -y, -z'

loop_
_atom_site_label
_atom_site_type_symbol
_atom_site_fract_x
_atom_site_fract_y
_atom_site_fract_z
_atom_site_U_iso_or_equiv
_atom_site_adp_type
_atom_site_occupancy
_atom_site_symmetry_multiplicity
_atom_site_calc_flag
_atom_site_refinement_flags
_atom_site_disorder_assembly
_atom_site_disorder_group
Sm1 Sm 0.482457(18) 0.857275(17) 0.302741(12) 0.02424(8) Uani 1 1 d . . .
O1 O 0.6392(3) 1.0654(3) 0.4171(2) 0.0313(6) Uani 1 1 d . . .
O2 O 0.3414(3) 0.8442(3) 0.4164(2) 0.0367(6) Uani 1 1 d . . .
C1 C 0.2655(4) 0.7902(4) 0.1312(3) 0.0356(9) Uani 1 1 d . . .
C2 C 0.2741(4) 0.9158(4) 0.1944(3) 0.0330(8) Uani 1 1 d . . .
C3 C 0.4055(4) 1.0139(4) 0.1987(3) 0.0308(8) Uani 1 1 d . . .
C4 C 0.4771(4) 0.9477(4) 0.1388(3) 0.0329(8) Uani 1 1 d . . .
C5 C 0.3900(5) 0.8105(4) 0.0955(3) 0.0355(9) Uani 1 1 d . . .
C6 C 0.1384(6) 0.6605(5) 0.1002(4) 0.0573(13) Uani 1 1 d . . .
H6A H 0.1586 0.5879 0.0563 0.086 Uiso 1 1 calc R . .
H6B H 0.0545 0.6700 0.0623 0.086 Uiso 1 1 calc R . .
H6C H 0.1196 0.6392 0.1620 0.086 Uiso 1 1 calc R . .
C7 C 0.1566(5) 0.9403(6) 0.2391(4) 0.0471(11) Uani 1 1 d . . .
H7A H 0.1886 1.0352 0.2801 0.071 Uiso 1 1 calc R . .
H7B H 0.1329 0.8845 0.2830 0.071 Uiso 1 1 calc R . .
H7C H 0.0718 0.9172 0.1831 0.071 Uiso 1 1 calc R . .
C8 C 0.4562(5) 1.1637(4) 0.2477(4) 0.0436(10) Uani 1 1 d . . .
H8A H 0.3891 1.1855 0.2852 0.065 Uiso 1 1 calc R . .
H8B H 0.4615 1.2066 0.1941 0.065 Uiso 1 1 calc R . .
H8C H 0.5511 1.1965 0.2956 0.065 Uiso 1 1 calc R . .
C9 C 0.6203(5) 1.0159(5) 0.1206(4) 0.0484(11) Uani 1 1 d . . .
H9A H 0.6579 1.1118 0.1600 0.073 Uiso 1 1 calc R . .
H9B H 0.6080 1.0045 0.0471 0.073 Uiso 1 1 calc R . .
H9C H 0.6874 0.9754 0.1428 0.073 Uiso 1 1 calc R . .
C10 C 0.4098(7) 0.7107(5) 0.0087(3) 0.0558(13) Uani 1 1 d . . .
H10A H 0.3353 0.6221 -0.0072 0.084 Uiso 1 1 calc R . .
H10B H 0.5039 0.7056 0.0291 0.084 Uiso 1 1 calc R . .
H10C H 0.4032 0.7396 -0.0524 0.084 Uiso 1 1 calc R . .
C11 C 0.5026(6) 0.6379(5) 0.3460(4) 0.0471(11) Uani 1 1 d . . .
C12 C 0.6263(7) 0.7486(6) 0.4099(4) 0.0582(16) Uani 1 1 d . . .
C13 C 0.7128(5) 0.7918(4) 0.3479(4) 0.0450(11) Uani 1 1 d . . .
C14 C 0.6446(4) 0.7083(4) 0.2459(3) 0.0341(8) Uani 1 1 d . . .
C15 C 0.5152(4) 0.6135(4) 0.2449(3) 0.0345(8) Uani 1 1 d . . .
C16 C 0.3863(10) 0.5538(8) 0.3811(8) 0.115(4) Uani 1 1 d . . .
H16A H 0.4027 0.5932 0.4555 0.173 Uiso 1 1 calc R . .
H16B H 0.3866 0.4626 0.3655 0.173 Uiso 1 1 calc R . .
H16C H 0.2937 0.5506 0.3452 0.173 Uiso 1 1 calc R . .
C17 C 0.6641(12) 0.8080(10) 0.5255(4) 0.128(4) Uani 1 1 d . . .
H17A H 0.5867 0.7603 0.5513 0.192 Uiso 1 1 calc R . .
H17B H 0.6773 0.9032 0.5445 0.192 Uiso 1 1 calc R . .
H17C H 0.7527 0.7990 0.5559 0.192 Uiso 1 1 calc R . .
C18 C 0.8590(6) 0.8996(6) 0.3817(7) 0.100(3) Uani 1 1 d . . .
H18A H 0.8936 0.9082 0.3212 0.150 Uiso 1 1 calc R . .
H18B H 0.9245 0.8760 0.4266 0.150 Uiso 1 1 calc R . .
H18C H 0.8546 0.9851 0.4194 0.150 Uiso 1 1 calc R . .
C19 C 0.7146(7) 0.7071(7) 0.1580(5) 0.0647(16) Uani 1 1 d . . .
H19A H 0.8042 0.7852 0.1800 0.097 Uiso 1 1 calc R . .
H19B H 0.6503 0.7106 0.0990 0.097 Uiso 1 1 calc R . .
H19C H 0.7346 0.6246 0.1380 0.097 Uiso 1 1 calc R . .
C20 C 0.4174(7) 0.4914(5) 0.1549(5) 0.0702(18) Uani 1 1 d . . .
H20A H 0.3347 0.4424 0.1753 0.105 Uiso 1 1 calc R . .
H20B H 0.4694 0.4328 0.1339 0.105 Uiso 1 1 calc R . .
H20C H 0.3849 0.5199 0.0972 0.105 Uiso 1 1 calc R . .
C21 C 0.7054(4) 1.1493(4) 0.5052(3) 0.0286(7) Uani 1 1 d . . .
C22 C 0.8523(4) 1.2482(4) 0.5183(3) 0.0363(9) Uani 1 1 d . . .
C23 C 0.9376(6) 1.3351(5) 0.6149(4) 0.0536(13) Uani 1 1 d . . .
H23 H 0.9026 1.3362 0.6742 0.064 Uiso 1 1 calc . . .
C24 C 1.0803(6) 1.4238(5) 0.6239(6) 0.072(2) Uani 1 1 d . . .
C25 C 1.1258(7) 1.4176(7) 0.5352(7) 0.0735(19) Uani 1 1 d . . .
H25 H 1.2197 1.4750 0.5404 0.088 Uiso 1 1 calc . . .
C26 C 1.0440(6) 1.3350(7) 0.4434(6) 0.0689(17) Uani 1 1 d . . .
H26 H 1.0788 1.3346 0.3841 0.083 Uiso 1 1 calc . . .
C27 C 0.9077(5) 1.2493(5) 0.4339(4) 0.0508(12) Uani 1 1 d . . .
H27 H 0.8503 1.1895 0.3678 0.061 Uiso 1 1 calc . . .
C28 C 1.1748(8) 1.5186(7) 0.7224(6) 0.087(2) Uani 1 1 d . . .
H28A H 1.1263 1.5101 0.7768 0.131 Uiso 1 1 calc R . .
H28B H 1.2001 1.6102 0.7194 0.131 Uiso 1 1 calc R . .
H28C H 1.2618 1.4992 0.7373 0.131 Uiso 1 1 calc R . .
C29 C -0.0102(9) 1.2651(9) 0.1424(7) 0.106(3) Uani 1 1 d . . .
H29A H 0.0570 1.3582 0.1754 0.159 Uiso 1 1 calc R . .
H29B H -0.0397 1.2268 0.1952 0.159 Uiso 1 1 calc R . .
H29C H -0.0943 1.2632 0.0956 0.159 Uiso 1 1 calc R . .
C30 C 0.0615(7) 1.1837(8) 0.0822(6) 0.081(2) Uani 1 1 d . . .
H30A H 0.0928 1.2242 0.0301 0.097 Uiso 1 1 calc R . .
H30B H 0.1478 1.1882 0.1297 0.097 Uiso 1 1 calc R . .
C31 C -0.0326(6) 1.0404(7) 0.0293(5) 0.0667(17) Uani 1 1 d . . .
H31A H -0.0638 1.0003 0.0817 0.080 Uiso 1 1 calc R . .
H31B H -0.1191 1.0363 -0.0177 0.080 Uiso 1 1 calc R . .

loop_
_atom_site_aniso_label
_atom_site_aniso_U_11
_atom_site_aniso_U_22
_atom_site_aniso_U_33
_atom_site_aniso_U_23
_atom_site_aniso_U_13
_atom_site_aniso_U_12
Sm1 0.02754(11) 0.02845(11) 0.01639(11) 0.00454(7) 0.00404(7) 0.01296(8)
O1 0.0306(13) 0.0331(13) 0.0234(13) 0.0031(11) 0.0016(11) 0.0105(11)
O2 0.0449(16) 0.0472(16) 0.0263(14) 0.0132(12) 0.0164(12) 0.0233(13)
C1 0.035(2) 0.037(2) 0.0251(19) 0.0069(16) -0.0041(16) 0.0088(17)
C2 0.0329(19) 0.045(2) 0.0243(19) 0.0134(17) 0.0039(15) 0.0185(17)
C3 0.037(2) 0.0343(19) 0.0224(18) 0.0103(15) 0.0027(15) 0.0163(16)
C4 0.039(2) 0.041(2) 0.0236(18) 0.0137(16) 0.0075(16) 0.0192(17)
C5 0.049(2) 0.041(2) 0.0168(17) 0.0071(15) 0.0030(16) 0.0218(18)
C6 0.049(3) 0.046(3) 0.051(3) 0.009(2) -0.012(2) 0.002(2)
C7 0.041(2) 0.071(3) 0.039(2) 0.022(2) 0.0118(19) 0.030(2)
C8 0.061(3) 0.034(2) 0.036(2) 0.0117(18) 0.007(2) 0.021(2)
C9 0.048(3) 0.064(3) 0.047(3) 0.032(2) 0.021(2) 0.024(2)
C10 0.088(4) 0.060(3) 0.024(2) 0.003(2) 0.008(2) 0.044(3)
C11 0.064(3) 0.056(3) 0.055(3) 0.037(2) 0.035(2) 0.043(3)
C12 0.099(4) 0.078(4) 0.025(2) 0.014(2) 0.010(2) 0.073(4)
C13 0.039(2) 0.040(2) 0.049(3) -0.0016(19) -0.006(2) 0.0267(19)
C14 0.038(2) 0.0345(19) 0.038(2) 0.0115(17) 0.0138(17) 0.0222(17)
C15 0.040(2) 0.0282(18) 0.036(2) 0.0074(16) 0.0073(17) 0.0169(16)
C16 0.151(7) 0.121(6) 0.200(10) 0.133(7) 0.141(8) 0.104(6)
C17 0.244(11) 0.179(8) 0.026(3) 0.019(4) 0.017(4) 0.186(9)
C18 0.038(3) 0.047(3) 0.171(8) -0.016(4) -0.027(4) 0.025(2)
C19 0.083(4) 0.082(4) 0.070(4) 0.040(3) 0.052(3) 0.056(3)
C20 0.068(4) 0.031(2) 0.083(4) -0.004(2) -0.017(3) 0.018(2)
C21 0.0285(18) 0.0322(18) 0.0270(19) 0.0099(15) 0.0059(14) 0.0143(15)
C22 0.0274(19) 0.0310(19) 0.047(2) 0.0104(17) 0.0013(17) 0.0117(16)
C23 0.055(3) 0.038(2) 0.058(3) 0.007(2) -0.009(2) 0.023(2)
C24 0.060(3) 0.029(2) 0.096(5) 0.003(3) -0.037(3) 0.018(2)
C25 0.063(4) 0.070(4) 0.117(6) 0.054(4) 0.039(4) 0.038(3)
C26 0.047(3) 0.062(3) 0.111(6) 0.043(4) 0.031(3) 0.022(3)
C27 0.046(3) 0.048(3) 0.071(3) 0.028(2) 0.022(2) 0.023(2)
C28 0.071(4) 0.062(4) 0.097(6) 0.013(4) -0.017(4) 0.012(3)
C29 0.090(6) 0.122(7) 0.099(6) 0.040(6) 0.035(5) 0.021(5)
C30 0.057(4) 0.100(5) 0.085(5) 0.045(4) 0.015(3) 0.020(4)
C31 0.042(3) 0.091(5) 0.065(4) 0.047(4) 0.004(2) 0.011(3)

loop_
_geom_bond_atom_site_label_1
_geom_bond_atom_site_label_2
_geom_bond_distance
_geom_bond_site_symmetry_2
_geom_bond_publ_flag
Sm1 Cnt1 2.455 . ?
Sm1 Cnt2 2.441 . ?
Sm1 O2 2.311(3) . ?
Sm1 O1 2.328(3) . ?
Sm1 C12 2.669(4) . ?
Sm1 C13 2.697(4) . ?
Sm1 C11 2.706(4) . ?
Sm1 C4 2.713(4) . ?
Sm1 C3 2.733(4) . ?
Sm1 C1 2.739(4) . ?
Sm1 C5 2.743(4) . ?
Sm1 C2 2.743(4) . ?
Sm1 C14 2.754(4) . ?
Sm1 C15 2.760(4) . ?
O1 C21 1.260(5) . ?
O2 C21 1.256(5) 2_676 ?
C1 C2 1.414(6) . ?
C1 C5 1.414(6) . ?
C1 C6 1.509(6) . ?
C2 C3 1.420(6) . ?
C2 C7 1.506(6) . ?
C3 C4 1.413(6) . ?
C3 C8 1.505(6) . ?
C4 C5 1.408(6) . ?
C4 C9 1.518(6) . ?
C5 C10 1.508(6) . ?
C11 C15 1.400(6) . ?
C11 C12 1.416(8) . ?
C11 C16 1.499(8) . ?
C12 C13 1.396(8) . ?
C12 C17 1.509(7) . ?
C13 C14 1.403(6) . ?
C13 C18 1.501(7) . ?
C14 C15 1.403(6) . ?
C14 C19 1.515(6) . ?
C15 C20 1.513(6) . ?
C21 O2 1.256(5) 2_676 ?
C21 C22 1.506(5) . ?
C22 C27 1.386(7) . ?
C22 C23 1.391(6) . ?
C23 C24 1.446(9) . ?
C24 C25 1.383(10) . ?
C24 C28 1.456(9) . ?
C25 C26 1.324(11) . ?
C26 C27 1.382(7) . ?
C29 C30 1.513(12) . ?
C30 C31 1.487(10) . ?
C31 C31 1.448(14) 2_575 ?
